data_9000302
loop_
_publ_author_name
'McCauley, J. W.'
'Newnham, R. E.'
'Gibbs, G. V.'

_publ_section_title
;
 Crystal structure analysis of synthetic fluorophlogopite
;
_journal_name_full 'American Mineralogist'
_journal_page_first 249
_journal_page_last 254
_journal_volume 58
_journal_year 1973
_chemical_formula_sum 'Al F2 K Mg3 O10 Si3'
_chemical_name_mineral Fluorophlogopite
_space_group_IT_number 12
_symmetry_space_group_name_Hall '-C 2y'
_symmetry_space_group_name_H-M 'C 1 2/m 1'
_cell_angle_alpha 90
_cell_angle_beta 100.07
_cell_angle_gamma 90
_cell_length_a 5.308
_cell_length_b 9.183
_cell_length_c 10.139
_cell_formula_units_Z 2
_cell_volume 486.596
_database_code_amcsd 0000311
_exptl_crystal_density_diffrn 2.875
_cod_original_formula_sum 'K Mg3 (Al Si3) O10 F2'
_cod_database_code 9000302

loop_
_space_group_symop_operation_xyz
x,y,z
1/2+x,1/2+y,z
x,-y,z
1/2+x,1/2-y,z
-x,y,-z
1/2-x,1/2+y,-z
-x,-y,-z
1/2-x,1/2-y,-z

loop_
_atom_site_aniso_label
_atom_site_aniso_U_11
_atom_site_aniso_U_22
_atom_site_aniso_U_33
_atom_site_aniso_U_12
_atom_site_aniso_U_13
_atom_site_aniso_U_23
K 0.03722 0.03204 0.02625 0.00000 0.00423 0.00000
Mg1 0.01010 0.00470 0.00252 0.00024 0.00026 0.00000
Mg2 0.00775 0.00897 0.00707 0.00000 0.00317 0.00000
Al 0.00969 0.00769 0.01161 0.00002 0.00159 0.00093
Si 0.00969 0.00769 0.01161 0.00002 0.00159 0.00093
O1 0.01605 0.03247 0.01111 -0.00088 0.00003 -0.00464
O2 0.02408 0.01666 0.01060 0.00000 -0.00026 0.00000
O3 0.00858 0.00769 0.00707 0.00195 0.00238 -0.00093
F1 0.00941 0.00897 0.01616 0.00000 0.00264 0.00000

loop_
_atom_site_label
_atom_site_fract_x
_atom_site_fract_y
_atom_site_fract_z
_atom_site_occupancy
K 0.00000 0.00000 0.00000 1.00000
Mg1 0.00000 0.50000 0.50000 1.00000
Mg2 0.00000 0.83060 0.50000 1.00000
Al 0.57510 0.16630 0.22450 0.25000
Si 0.57510 0.16630 0.22450 0.75000
O1 0.82080 0.23470 0.16820 1.00000
O2 0.52740 0.00000 0.16780 1.00000
O3 0.62910 0.16610 0.38960 1.00000
F1 0.13270 0.00000 0.40170 1.00000

loop_
_cod_related_entry_id
_cod_related_entry_database
_cod_related_entry_code
1 AMCSD 0000311
